data_4101032
loop_
_publ_author_name
'Ilia A. Guzei'

_journal_name_full 'Journal of the American Chemical Society'
_journal_year 2006
_chemical_formula_moiety 'C46 H37 N O3 Ru'
_chemical_formula_sum 'C46 H37 N O3 Ru'
_chemical_formula_weight 752.84
_space_group_IT_number 14
_symmetry_cell_setting monoclinic
_symmetry_space_group_name_Hall '-P 2ybc'
_symmetry_space_group_name_H-M 'P 1 21/c 1'
_cell_angle_alpha 90.00
_cell_angle_beta 92.3680(10)
_cell_angle_gamma 90.00
_cell_formula_units_Z 4
_cell_length_a 9.3530(6)
_cell_length_b 10.7036(7)
_cell_length_c 35.701(2)
_cell_measurement_temperature 100(2)
_cell_volume 3571.0(4)
_diffrn_ambient_temperature 100(2)
_exptl_crystal_density_diffrn 1.400
_cod_depositor_comments
;
The following automatic conversions were performed:
'_symmetry_cell_setting' value 'Monoclinic' changed to 'monoclinic'
according to '/home/saulius/struct/CIF-dictionaries/cif_core.dic'
dictionary named 'cif_core.dic' version 2.4.1 from 2010-06-29.

Automatic conversion script
Id: cif_fix_enum 1527 2010-12-29 10:47:43Z saulius 
;
_cod_original_sg_symbol_H-M 'P 21/C'
_cod_database_code 4101032

loop_
_symmetry_equiv_pos_as_xyz
'x, y, z'
'-x, y+1/2, -z+1/2'
'-x, -y, -z'
'x, -y-1/2, z-1/2'

loop_
_atom_site_label
_atom_site_type_symbol
_atom_site_fract_x
_atom_site_fract_y
_atom_site_fract_z
_atom_site_U_iso_or_equiv
_atom_site_adp_type
_atom_site_occupancy
_atom_site_symmetry_multiplicity
_atom_site_calc_flag
_atom_site_refinement_flags
_atom_site_disorder_assembly
_atom_site_disorder_group
Ru Ru -0.025370(19) 0.077636(17) 0.119224(5) 0.01461(7) Uani 1 1 d . . .
O1 O 0.13179(18) 0.33632(16) 0.14858(5) 0.0202(4) Uani 1 1 d . . .
O2 O -0.2299(2) -0.08590(18) 0.16167(6) 0.0293(4) Uani 1 1 d . . .
O3 O -0.1722(2) -0.00101(18) 0.04547(5) 0.0284(4) Uani 1 1 d . . .
N N -0.1460(2) 0.25326(19) 0.12658(6) 0.0176(4) Uani 1 1 d . . .
H H -0.0773 0.3097 0.1356 0.021 Uiso 1 1 calc R . .
C1 C 0.1568(2) 0.2255(2) 0.13951(7) 0.0181(5) Uani 1 1 d . . .
C2 C 0.1706(3) 0.1772(2) 0.10095(7) 0.0168(5) Uani 1 1 d . . .
C3 C 0.1961(2) 0.0448(2) 0.10331(7) 0.0164(5) Uani 1 1 d . . .
C4 C 0.1822(3) 0.0053(2) 0.14149(7) 0.0164(5) Uani 1 1 d . . .
C5 C 0.1477(3) 0.1139(2) 0.16337(7) 0.0173(5) Uani 1 1 d . . .
C6 C 0.1778(2) 0.2579(2) 0.06738(7) 0.0172(5) Uani 1 1 d . . .
C7 C 0.2258(3) 0.3809(2) 0.07142(7) 0.0207(5) Uani 1 1 d . . .
H7A H 0.2548 0.4115 0.0955 0.025 Uiso 1 1 calc R . .
C8 C 0.2313(3) 0.4590(3) 0.04027(8) 0.0283(6) Uani 1 1 d . . .
H8A H 0.2648 0.5423 0.0433 0.034 Uiso 1 1 calc R . .
C9 C 0.1884(3) 0.4164(3) 0.00497(8) 0.0276(6) Uani 1 1 d . . .
H9A H 0.1908 0.4705 -0.0161 0.033 Uiso 1 1 calc R . .
C10 C 0.1420(3) 0.2942(3) 0.00071(7) 0.0247(6) Uani 1 1 d . . .
H10A H 0.1134 0.2642 -0.0235 0.030 Uiso 1 1 calc R . .
C11 C 0.1367(3) 0.2152(2) 0.03141(7) 0.0216(5) Uani 1 1 d . . .
H11A H 0.1050 0.1315 0.0280 0.026 Uiso 1 1 calc R . .
C12 C 0.2558(3) -0.0356(2) 0.07363(7) 0.0163(5) Uani 1 1 d . . .
C13 C 0.1792(3) -0.1303(2) 0.05545(7) 0.0221(5) Uani 1 1 d . . .
H13A H 0.0823 -0.1446 0.0612 0.027 Uiso 1 1 calc R . .
C14 C 0.2428(3) -0.2043(2) 0.02886(7) 0.0213(5) Uani 1 1 d . . .
H14A H 0.1877 -0.2669 0.0161 0.026 Uiso 1 1 calc R . .
C15 C 0.3847(3) -0.1887(2) 0.02054(7) 0.0214(5) Uani 1 1 d . . .
C16 C 0.4611(3) -0.0935(3) 0.03855(8) 0.0244(6) Uani 1 1 d . . .
H16A H 0.5585 -0.0804 0.0331 0.029 Uiso 1 1 calc R . .
C17 C 0.3976(3) -0.0174(3) 0.06442(7) 0.0225(5) Uani 1 1 d . . .
H17A H 0.4514 0.0482 0.0761 0.027 Uiso 1 1 calc R . .
C18 C 0.4560(3) -0.2743(3) -0.00640(8) 0.0287(6) Uani 1 1 d . . .
H18A H 0.3836 -0.3267 -0.0193 0.043 Uiso 1 1 calc R . .
H18B H 0.5251 -0.3277 0.0074 0.043 Uiso 1 1 calc R . .
H18C H 0.5059 -0.2245 -0.0248 0.043 Uiso 1 1 calc R . .
C19 C 0.2344(3) -0.1182(2) 0.15560(7) 0.0175(5) Uani 1 1 d . . .
C20 C 0.1581(3) -0.2274(3) 0.15173(9) 0.0317(7) Uani 1 1 d . . .
H20A H 0.0630 -0.2251 0.1413 0.038 Uiso 1 1 calc R . .
C21 C 0.2178(3) -0.3419(3) 0.16286(9) 0.0321(7) Uani 1 1 d . . .
H21A H 0.1626 -0.4161 0.1600 0.038 Uiso 1 1 calc R . .
C22 C 0.3556(3) -0.3487(2) 0.17795(7) 0.0219(5) Uani 1 1 d . . .
C23 C 0.4323(3) -0.2391(3) 0.18150(8) 0.0279(6) Uani 1 1 d . . .
H23A H 0.5279 -0.2416 0.1915 0.034 Uiso 1 1 calc R . .
C24 C 0.3728(3) -0.1247(3) 0.17073(8) 0.0266(6) Uani 1 1 d . . .
H24A H 0.4278 -0.0505 0.1738 0.032 Uiso 1 1 calc R . .
C25 C 0.4204(3) -0.4723(3) 0.19008(9) 0.0315(6) Uani 1 1 d . . .
H25A H 0.5233 -0.4715 0.1858 0.047 Uiso 1 1 calc R . .
H25B H 0.3746 -0.5399 0.1755 0.047 Uiso 1 1 calc R . .
H25C H 0.4055 -0.4855 0.2168 0.047 Uiso 1 1 calc R . .
C26 C 0.1329(3) 0.1191(2) 0.20460(7) 0.0199(5) Uani 1 1 d . . .
C27 C 0.0635(3) 0.0259(3) 0.22401(8) 0.0267(6) Uani 1 1 d . . .
H27A H 0.0259 -0.0447 0.2108 0.032 Uiso 1 1 calc R . .
C28 C 0.0488(4) 0.0349(3) 0.26244(8) 0.0348(7) Uani 1 1 d . . .
H28A H -0.0007 -0.0284 0.2753 0.042 Uiso 1 1 calc R . .
C29 C 0.1062(4) 0.1363(3) 0.28209(8) 0.0358(7) Uani 1 1 d . . .
H29A H 0.0972 0.1419 0.3084 0.043 Uiso 1 1 calc R . .
C30 C 0.1763(3) 0.2287(3) 0.26326(8) 0.0303(6) Uani 1 1 d . . .
H30A H 0.2166 0.2976 0.2767 0.036 Uiso 1 1 calc R . .
C31 C 0.1885(3) 0.2216(3) 0.22466(7) 0.0225(5) Uani 1 1 d . . .
H31A H 0.2349 0.2868 0.2118 0.027 Uiso 1 1 calc R . .
C32 C -0.1535(3) -0.0245(2) 0.14563(7) 0.0192(5) Uani 1 1 d . . .
C33 C -0.1190(3) 0.0296(2) 0.07333(7) 0.0196(5) Uani 1 1 d . . .
C34 C -0.2480(3) 0.2462(2) 0.15626(7) 0.0183(5) Uani 1 1 d . . .
C35 C -0.1985(3) 0.2699(3) 0.19249(7) 0.0260(6) Uani 1 1 d . . .
H35A H -0.1020 0.2949 0.1973 0.031 Uiso 1 1 calc R . .
C36 C -0.2895(3) 0.2573(3) 0.22194(8) 0.0320(7) Uani 1 1 d . . .
H36A H -0.2548 0.2730 0.2469 0.038 Uiso 1 1 calc R . .
C37 C -0.4296(3) 0.2221(3) 0.21526(8) 0.0287(6) Uani 1 1 d . . .
H37A H -0.4918 0.2134 0.2355 0.034 Uiso 1 1 calc R . .
C38 C -0.4796(3) 0.1995(2) 0.17878(8) 0.0258(6) Uani 1 1 d . . .
H38A H -0.5766 0.1758 0.1740 0.031 Uiso 1 1 calc R . .
C39 C -0.3890(3) 0.2111(2) 0.14919(8) 0.0230(5) Uani 1 1 d . . .
H39A H -0.4235 0.1950 0.1243 0.028 Uiso 1 1 calc R . .
C40 C -0.2018(3) 0.3101(2) 0.09056(7) 0.0208(5) Uani 1 1 d . . .
H40A H -0.2825 0.2588 0.0804 0.025 Uiso 1 1 calc R . .
H40B H -0.1254 0.3078 0.0722 0.025 Uiso 1 1 calc R . .
C41 C -0.2523(3) 0.4435(2) 0.09447(7) 0.0209(5) Uani 1 1 d . . .
C42 C -0.1526(3) 0.5392(3) 0.09932(8) 0.0261(6) Uani 1 1 d . . .
H42A H -0.0533 0.5202 0.1008 0.031 Uiso 1 1 calc R . .
C43 C -0.1974(3) 0.6616(3) 0.10195(8) 0.0303(6) Uani 1 1 d . . .
H43A H -0.1287 0.7266 0.1050 0.036 Uiso 1 1 calc R . .
C44 C -0.3428(3) 0.6904(3) 0.10011(8) 0.0303(6) Uani 1 1 d . . .
H44A H -0.3734 0.7746 0.1023 0.036 Uiso 1 1 calc R . .
C45 C -0.4420(3) 0.5958(3) 0.09509(8) 0.0293(6) Uani 1 1 d . . .
H45A H -0.5412 0.6149 0.0936 0.035 Uiso 1 1 calc R . .
C46 C -0.3973(3) 0.4735(3) 0.09230(7) 0.0245(6) Uani 1 1 d . . .
H46A H -0.4662 0.4090 0.0888 0.029 Uiso 1 1 calc R . .

loop_
_atom_site_aniso_label
_atom_site_aniso_U_11
_atom_site_aniso_U_22
_atom_site_aniso_U_33
_atom_site_aniso_U_23
_atom_site_aniso_U_13
_atom_site_aniso_U_12
Ru 0.01544(11) 0.01316(11) 0.01526(11) -0.00017(7) 0.00083(7) 0.00129(7)
O1 0.0213(9) 0.0159(9) 0.0233(9) -0.0037(7) -0.0010(7) -0.0003(7)
O2 0.0291(10) 0.0276(11) 0.0316(11) 0.0067(8) 0.0061(8) -0.0055(8)
O3 0.0298(10) 0.0311(11) 0.0237(10) -0.0059(8) -0.0055(8) -0.0009(8)
N 0.0179(10) 0.0168(10) 0.0181(10) 0.0003(8) 0.0009(8) 0.0016(8)
C1 0.0138(11) 0.0169(12) 0.0234(12) -0.0007(10) -0.0005(9) -0.0004(9)
C2 0.0167(11) 0.0163(12) 0.0174(12) -0.0016(9) 0.0004(9) -0.0001(9)
C3 0.0137(11) 0.0153(12) 0.0204(12) 0.0007(9) 0.0009(9) -0.0010(9)
C4 0.0162(12) 0.0159(12) 0.0171(11) -0.0007(9) 0.0010(9) 0.0006(9)
C5 0.0158(11) 0.0159(12) 0.0200(12) -0.0011(9) -0.0022(9) 0.0021(9)
C6 0.0135(11) 0.0175(12) 0.0206(12) 0.0017(9) 0.0017(9) 0.0026(9)
C7 0.0210(13) 0.0178(12) 0.0232(13) 0.0008(10) 0.0007(10) -0.0007(10)
C8 0.0310(15) 0.0199(13) 0.0341(15) 0.0045(11) 0.0017(12) -0.0021(11)
C9 0.0282(14) 0.0271(15) 0.0275(14) 0.0110(11) 0.0008(11) -0.0006(11)
C10 0.0231(13) 0.0309(15) 0.0202(13) 0.0031(11) 0.0007(10) -0.0016(11)
C11 0.0224(13) 0.0190(13) 0.0233(13) 0.0015(10) 0.0021(10) -0.0023(10)
C12 0.0182(12) 0.0144(11) 0.0162(11) 0.0022(9) 0.0007(9) 0.0046(9)
C13 0.0176(12) 0.0207(13) 0.0283(14) -0.0024(11) 0.0032(10) 0.0004(10)
C14 0.0233(13) 0.0158(12) 0.0248(13) -0.0027(10) -0.0007(10) 0.0010(10)
C15 0.0230(13) 0.0229(13) 0.0184(12) 0.0005(10) 0.0010(10) 0.0066(10)
C16 0.0164(12) 0.0312(15) 0.0259(13) -0.0020(11) 0.0037(10) 0.0003(10)
C17 0.0228(13) 0.0232(13) 0.0215(13) -0.0031(10) 0.0006(10) -0.0044(10)
C18 0.0271(14) 0.0353(16) 0.0239(14) -0.0074(12) 0.0022(11) 0.0029(12)
C19 0.0218(12) 0.0160(12) 0.0150(11) 0.0000(9) 0.0037(9) 0.0023(10)
C20 0.0242(14) 0.0220(14) 0.0482(18) 0.0037(13) -0.0099(13) 0.0009(11)
C21 0.0298(15) 0.0159(13) 0.0498(18) 0.0014(12) -0.0069(13) -0.0035(11)
C22 0.0292(14) 0.0171(13) 0.0195(12) 0.0011(10) 0.0041(10) 0.0045(10)
C23 0.0204(13) 0.0255(14) 0.0374(16) 0.0080(12) -0.0047(11) 0.0027(11)
C24 0.0238(13) 0.0183(13) 0.0373(16) 0.0044(11) -0.0032(11) -0.0043(11)
C25 0.0378(17) 0.0194(14) 0.0372(16) 0.0045(12) -0.0003(13) 0.0059(12)
C26 0.0199(12) 0.0223(13) 0.0173(12) -0.0021(10) -0.0006(9) 0.0061(10)
C27 0.0341(15) 0.0222(14) 0.0238(13) 0.0010(11) 0.0016(11) 0.0031(12)
C28 0.0461(18) 0.0352(17) 0.0235(14) 0.0061(12) 0.0079(13) 0.0048(14)
C29 0.0474(19) 0.0439(18) 0.0164(13) -0.0041(12) 0.0052(12) 0.0083(15)
C30 0.0330(15) 0.0346(16) 0.0231(14) -0.0108(12) -0.0008(11) 0.0069(13)
C31 0.0192(12) 0.0251(13) 0.0231(13) -0.0035(11) 0.0001(10) 0.0036(10)
C32 0.0184(12) 0.0185(12) 0.0207(12) -0.0013(10) 0.0001(10) 0.0029(10)
C33 0.0181(12) 0.0163(12) 0.0246(13) 0.0003(10) 0.0031(10) 0.0019(10)
C34 0.0198(12) 0.0139(12) 0.0214(12) 0.0009(9) 0.0030(10) 0.0043(9)
C35 0.0197(13) 0.0330(15) 0.0251(13) -0.0020(11) 0.0000(10) 0.0012(11)
C36 0.0292(15) 0.0462(18) 0.0208(13) 0.0011(12) 0.0031(11) 0.0069(13)
C37 0.0266(14) 0.0299(15) 0.0303(15) 0.0071(12) 0.0105(11) 0.0066(12)
C38 0.0194(13) 0.0185(13) 0.0399(16) -0.0001(11) 0.0052(11) 0.0017(10)
C39 0.0231(13) 0.0197(13) 0.0262(13) -0.0025(10) -0.0012(10) 0.0017(10)
C40 0.0215(13) 0.0219(13) 0.0190(12) 0.0006(10) 0.0001(10) 0.0050(10)
C41 0.0276(14) 0.0210(13) 0.0139(11) 0.0022(9) 0.0001(10) 0.0063(10)
C42 0.0229(13) 0.0266(14) 0.0285(14) 0.0025(11) -0.0025(11) 0.0026(11)
C43 0.0360(16) 0.0221(14) 0.0324(15) 0.0018(12) -0.0059(12) -0.0012(12)
C44 0.0427(17) 0.0198(14) 0.0275(14) -0.0022(11) -0.0081(12) 0.0109(12)
C45 0.0289(15) 0.0319(16) 0.0267(14) -0.0021(12) -0.0011(11) 0.0141(12)
C46 0.0253(14) 0.0262(14) 0.0219(13) 0.0005(11) -0.0006(10) 0.0025(11)

loop_
_geom_bond_atom_site_label_1
_geom_bond_atom_site_label_2
_geom_bond_distance
_geom_bond_site_symmetry_2
_geom_bond_publ_flag
Ru C33 1.897(3) . ?
Ru C32 1.901(3) . ?
Ru C3 2.198(2) . ?
Ru C4 2.208(2) . ?
Ru N 2.214(2) . ?
Ru C2 2.240(2) . ?
Ru C5 2.246(2) . ?
Ru C1 2.414(2) . ?
O1 C1 1.254(3) . ?
O2 C32 1.142(3) . ?
O3 C33 1.142(3) . ?
N C34 1.457(3) . ?
N C40 1.497(3) . ?
N H 0.9300 . ?
C1 C5 1.471(3) . ?
C1 C2 1.481(3) . ?
C2 C3 1.438(3) . ?
C2 C6 1.481(3) . ?
C3 C4 1.438(3) . ?
C3 C12 1.491(3) . ?
C4 C5 1.444(3) . ?
C4 C19 1.489(3) . ?
C5 C26 1.486(3) . ?
C6 C7 1.396(4) . ?
C6 C11 1.402(4) . ?
C7 C8 1.393(4) . ?
C7 H7A 0.9500 . ?
C8 C9 1.384(4) . ?
C8 H8A 0.9500 . ?
C9 C10 1.384(4) . ?
C9 H9A 0.9500 . ?
C10 C11 1.387(4) . ?
C10 H10A 0.9500 . ?
C11 H11A 0.9500 . ?
C12 C13 1.387(4) . ?
C12 C17 1.393(4) . ?
C13 C14 1.389(4) . ?
C13 H13A 0.9500 . ?
C14 C15 1.382(4) . ?
C14 H14A 0.9500 . ?
C15 C16 1.387(4) . ?
C15 C18 1.505(4) . ?
C16 C17 1.384(4) . ?
C16 H16A 0.9500 . ?
C17 H17A 0.9500 . ?
C18 H18A 0.9800 . ?
C18 H18B 0.9800 . ?
C18 H18C 0.9800 . ?
C19 C20 1.374(4) . ?
C19 C24 1.384(4) . ?
C20 C21 1.398(4) . ?
C20 H20A 0.9500 . ?
C21 C22 1.378(4) . ?
C21 H21A 0.9500 . ?
C22 C23 1.378(4) . ?
C22 C25 1.511(4) . ?
C23 C24 1.392(4) . ?
C23 H23A 0.9500 . ?
C24 H24A 0.9500 . ?
C25 H25A 0.9800 . ?
C25 H25B 0.9800 . ?
C25 H25C 0.9800 . ?
C26 C27 1.391(4) . ?
C26 C31 1.398(4) . ?
C27 C28 1.388(4) . ?
C27 H27A 0.9500 . ?
C28 C29 1.388(5) . ?
C28 H28A 0.9500 . ?
C29 C30 1.377(4) . ?
C29 H29A 0.9500 . ?
C30 C31 1.390(4) . ?
C30 H30A 0.9500 . ?
C31 H31A 0.9500 . ?
C34 C35 1.379(4) . ?
C34 C39 1.385(4) . ?
C35 C36 1.386(4) . ?
C35 H35A 0.9500 . ?
C36 C37 1.375(4) . ?
C36 H36A 0.9500 . ?
C37 C38 1.387(4) . ?
C37 H37A 0.9500 . ?
C38 C39 1.387(4) . ?
C38 H38A 0.9500 . ?
C39 H39A 0.9500 . ?
C40 C41 1.512(3) . ?
C40 H40A 0.9900 . ?
C40 H40B 0.9900 . ?
C41 C42 1.391(4) . ?
C41 C46 1.393(4) . ?
C42 C43 1.380(4) . ?
C42 H42A 0.9500 . ?
C43 C44 1.393(4) . ?
C43 H43A 0.9500 . ?
C44 C45 1.380(4) . ?
C44 H44A 0.9500 . ?
C45 C46 1.378(4) . ?
C45 H45A 0.9500 . ?
C46 H46A 0.9500 . ?
